data_4069644
loop_
_publ_author_name
'Haddad, Mansour'
'Laghzaoui, Mohamed'
'Welter, Richard'
'Dagorne, Samuel'

_publ_section_title
;
 Synthesis and Structure of Neutral and Cationic Aluminum Complexes
 Supported by BidentateO,P-Phosphinophenolate Ligands and Their Reactivity
 with Propylene Oxide and \e-Caprolactone
;
_journal_issue 15
_journal_name_full Organometallics
_journal_page_first 4584
_journal_paper_doi 10.1021/om9003362
_journal_volume 28
_journal_year 2009
_chemical_formula_moiety 'C25 H30 Al O P'
_chemical_formula_sum 'C25 H30 Al O P'
_chemical_formula_weight 404.44
_chemical_name_systematic
; 
 ? 
;
_space_group_IT_number 14
_symmetry_cell_setting monoclinic
_symmetry_space_group_name_Hall '-P 2yn'
_symmetry_space_group_name_H-M 'P 1 21/n 1'
_atom_sites_solution_hydrogens geom
_atom_sites_solution_primary direct
_atom_sites_solution_secondary difmap
_audit_creation_method SHELXL-97
_cell_angle_alpha 90.00
_cell_angle_beta 109.49(5)
_cell_angle_gamma 90.00
_cell_formula_units_Z 4
_cell_length_a 15.0030(10)
_cell_length_b 9.927(2)
_cell_length_c 16.500(2)
_cell_measurement_reflns_used 8650
_cell_measurement_temperature 173(2)
_cell_measurement_theta_max 29.575
_cell_measurement_theta_min 0.998
_cell_volume 2316.6(9)
_computing_cell_refinement 'Denzo (Nonius B.V., 1998)'
_computing_data_collection 'Collect (Nonius B.V., 1998)'
_computing_data_reduction 'Denzo (Nonius B.V., 1998)'
_computing_molecular_graphics 'PLATON 98 (Spek, 1998)'
_computing_publication_material 'SHELXL-97 (Sheldrick, 1997)'
_computing_structure_refinement 'SHELXL-97 (Sheldrick, 1997)'
_computing_structure_solution 'SHELXS-97 (Sheldrick, 1997)'
_diffrn_ambient_temperature 173(2)
_diffrn_measured_fraction_theta_full 0.998
_diffrn_measured_fraction_theta_max 0.998
_diffrn_measurement_device_type KappaCCD
_diffrn_measurement_method '\p scans'
_diffrn_radiation_monochromator graphite
_diffrn_radiation_source 'fine-focus sealed tube'
_diffrn_radiation_type MoK\a
_diffrn_radiation_wavelength 0.71069
_diffrn_reflns_av_R_equivalents 0.0000
_diffrn_reflns_av_sigmaI/netI 0.1979
_diffrn_reflns_limit_h_max 19
_diffrn_reflns_limit_h_min -20
_diffrn_reflns_limit_k_max 13
_diffrn_reflns_limit_k_min 0
_diffrn_reflns_limit_l_max 22
_diffrn_reflns_limit_l_min 0
_diffrn_reflns_number 6480
_diffrn_reflns_theta_full 29.56
_diffrn_reflns_theta_max 29.56
_diffrn_reflns_theta_min 1.59
_exptl_absorpt_coefficient_mu 0.169
_exptl_absorpt_correction_type none
_exptl_crystal_colour colorless
_exptl_crystal_density_diffrn 1.160
_exptl_crystal_density_method 'not measured'
_exptl_crystal_description prism
_exptl_crystal_F_000 864
_exptl_crystal_size_max 0.10
_exptl_crystal_size_mid 0.10
_exptl_crystal_size_min 0.10
_refine_diff_density_max 0.388
_refine_diff_density_min -0.372
_refine_diff_density_rms 0.071
_refine_ls_extinction_method none
_refine_ls_goodness_of_fit_ref 0.857
_refine_ls_hydrogen_treatment constr
_refine_ls_matrix_type full
_refine_ls_number_parameters 253
_refine_ls_number_reflns 6479
_refine_ls_number_restraints 0
_refine_ls_restrained_S_all 0.857
_refine_ls_R_factor_all 0.1515
_refine_ls_R_factor_gt 0.0562
_refine_ls_shift/su_max 0.001
_refine_ls_shift/su_mean 0.000
_refine_ls_structure_factor_coef Fsqd
_refine_ls_weighting_details 'calc w=1/[\s^2^(Fo^2^)+(0.0500P)^2^+0.0000P] where P=(Fo^2^+2Fc^2^)/3'
_refine_ls_weighting_scheme calc
_refine_ls_wR_factor_gt 0.1227
_refine_ls_wR_factor_ref 0.1706
_reflns_number_gt 3074
_reflns_number_total 6479
_reflns_threshold_expression >2sigma(I)
_cod_data_source_file om9003362_si_002.cif
_cod_data_source_block complex_2C
_cod_original_cell_volume 2316.7(6)
_cod_original_sg_symbol_H-M 'P 21/n'
_cod_database_code 4069644

loop_
_symmetry_equiv_pos_as_xyz
'x, y, z'
'-x+1/2, y+1/2, -z+1/2'
'-x, -y, -z'
'x-1/2, -y-1/2, z-1/2'

loop_
_atom_site_label
_atom_site_type_symbol
_atom_site_fract_x
_atom_site_fract_y
_atom_site_fract_z
_atom_site_U_iso_or_equiv
_atom_site_adp_type
_atom_site_occupancy
_atom_site_symmetry_multiplicity
_atom_site_calc_flag
P P 0.22463(5) 0.20548(8) 0.88814(5) 0.02105(18) Uani 1 1 d
Al Al 0.20592(6) 0.31833(9) 1.01483(6) 0.0249(2) Uani 1 1 d
O O 0.24983(14) 0.15957(19) 1.06339(12) 0.0254(5) Uani 1 1 d
C1 C 0.2943(2) 0.4667(3) 1.0566(2) 0.0343(8) Uani 1 1 d
H1A H 0.3181 0.4659 1.1196 0.051 Uiso 1 1 calc
H1B H 0.2619 0.5523 1.0364 0.051 Uiso 1 1 calc
H1C H 0.3473 0.4567 1.0349 0.051 Uiso 1 1 calc
C2 C 0.0713(2) 0.3399(4) 0.9958(2) 0.0421(9) Uani 1 1 d
H2A H 0.0397 0.2524 0.9813 0.063 Uiso 1 1 calc
H2B H 0.0440 0.4030 0.9483 0.063 Uiso 1 1 calc
H2C H 0.0625 0.3751 1.0481 0.063 Uiso 1 1 calc
C3 C 0.21891(19) 0.0449(3) 1.01847(17) 0.0219(6) Uani 1 1 d
C4 C 0.20494(19) 0.0440(3) 0.92933(17) 0.0207(6) Uani 1 1 d
C5 C 0.1705(2) -0.0701(3) 0.87946(18) 0.0248(7) Uani 1 1 d
H5 H 0.1616 -0.0686 0.8197 0.030 Uiso 1 1 calc
C6 C 0.1494(2) -0.1852(3) 0.91630(19) 0.0254(7) Uani 1 1 d
C7 C 0.1078(3) -0.3090(3) 0.8635(2) 0.0390(8) Uani 1 1 d
H7A H 0.0995 -0.3802 0.9015 0.059 Uiso 1 1 calc
H7B H 0.1507 -0.3406 0.8339 0.059 Uiso 1 1 calc
H7C H 0.0464 -0.2863 0.8210 0.059 Uiso 1 1 calc
C8 C 0.1644(2) -0.1833(3) 1.00461(19) 0.0264(7) Uani 1 1 d
H8 H 0.1507 -0.2630 1.0301 0.032 Uiso 1 1 calc
C9 C 0.1980(2) -0.0721(3) 1.05774(18) 0.0229(6) Uani 1 1 d
C10 C 0.2047(2) -0.0729(3) 1.15236(18) 0.0277(7) Uani 1 1 d
C11 C 0.1324(2) 0.0267(4) 1.1651(2) 0.0392(8) Uani 1 1 d
H11A H 0.1362 0.0263 1.2256 0.059 Uiso 1 1 calc
H11B H 0.0687 -0.0001 1.1289 0.059 Uiso 1 1 calc
H11C H 0.1461 0.1174 1.1490 0.059 Uiso 1 1 calc
C12 C 0.1840(2) -0.2123(4) 1.1815(2) 0.0383(8) Uani 1 1 d
H12A H 0.1883 -0.2085 1.2420 0.057 Uiso 1 1 calc
H12B H 0.2303 -0.2773 1.1747 0.057 Uiso 1 1 calc
H12C H 0.1202 -0.2406 1.1464 0.057 Uiso 1 1 calc
C13 C 0.3051(2) -0.0337(3) 1.21140(19) 0.0330(8) Uani 1 1 d
H13A H 0.3073 -0.0345 1.2714 0.050 Uiso 1 1 calc
H13B H 0.3205 0.0568 1.1963 0.050 Uiso 1 1 calc
H13C H 0.3510 -0.0985 1.2039 0.050 Uiso 1 1 calc
C14 C 0.34466(19) 0.2113(3) 0.88487(16) 0.0200(6) Uani 1 1 d
C15 C 0.3798(2) 0.3376(3) 0.87458(19) 0.0269(7) Uani 1 1 d
H15 H 0.3408 0.4150 0.8679 0.032 Uiso 1 1 calc
C16 C 0.4722(2) 0.3509(3) 0.8741(2) 0.0331(8) Uani 1 1 d
H16 H 0.4959 0.4367 0.8659 0.040 Uiso 1 1 calc
C17 C 0.5285(2) 0.2386(3) 0.8857(2) 0.0336(8) Uani 1 1 d
H17 H 0.5920 0.2479 0.8868 0.040 Uiso 1 1 calc
C18 C 0.4950(2) 0.1132(3) 0.8956(2) 0.0327(8) Uani 1 1 d
H18 H 0.5347 0.0364 0.9027 0.039 Uiso 1 1 calc
C19 C 0.4021(2) 0.0991(3) 0.89507(19) 0.0275(7) Uani 1 1 d
H19 H 0.3785 0.0125 0.9017 0.033 Uiso 1 1 calc
C20 C 0.14694(19) 0.2155(3) 0.77718(17) 0.0215(6) Uani 1 1 d
C21 C 0.0519(2) 0.2417(3) 0.76076(19) 0.0336(8) Uani 1 1 d
H21 H 0.0284 0.2525 0.8072 0.040 Uiso 1 1 calc
C22 C -0.0093(2) 0.2524(4) 0.6765(2) 0.0356(8) Uani 1 1 d
H22 H -0.0747 0.2694 0.6653 0.043 Uiso 1 1 calc
C23 C 0.0250(2) 0.2381(3) 0.60952(19) 0.0318(8) Uani 1 1 d
H23 H -0.0169 0.2456 0.5521 0.038 Uiso 1 1 calc
C24 C 0.1197(2) 0.2130(3) 0.62442(18) 0.0315(7) Uani 1 1 d
H24 H 0.1427 0.2032 0.5777 0.038 Uiso 1 1 calc
C25 C 0.1810(2) 0.2021(3) 0.70867(18) 0.0276(7) Uani 1 1 d
H25 H 0.2463 0.1853 0.7195 0.033 Uiso 1 1 calc

loop_
_atom_site_aniso_label
_atom_site_aniso_U_11
_atom_site_aniso_U_22
_atom_site_aniso_U_33
_atom_site_aniso_U_23
_atom_site_aniso_U_13
_atom_site_aniso_U_12
P 0.0213(4) 0.0239(4) 0.0163(3) 0.0014(3) 0.0041(3) -0.0016(3)
Al 0.0260(5) 0.0246(5) 0.0235(5) -0.0013(4) 0.0075(4) -0.0001(4)
O 0.0329(12) 0.0222(11) 0.0183(10) -0.0020(8) 0.0047(9) -0.0023(9)
C1 0.040(2) 0.0287(18) 0.0316(18) -0.0035(15) 0.0081(15) -0.0014(15)
C2 0.0339(19) 0.045(2) 0.051(2) -0.0012(17) 0.0191(17) 0.0062(16)
C3 0.0198(15) 0.0259(16) 0.0188(14) 0.0013(12) 0.0049(12) 0.0005(12)
C4 0.0210(15) 0.0230(15) 0.0183(14) 0.0002(12) 0.0068(12) -0.0022(12)
C5 0.0284(17) 0.0287(16) 0.0179(14) -0.0004(13) 0.0083(13) -0.0020(13)
C6 0.0276(16) 0.0237(16) 0.0268(15) -0.0019(13) 0.0113(13) -0.0035(13)
C7 0.054(2) 0.0359(19) 0.0313(17) -0.0079(16) 0.0192(17) -0.0149(17)
C8 0.0279(17) 0.0247(16) 0.0273(16) 0.0033(13) 0.0103(13) -0.0008(13)
C9 0.0240(15) 0.0259(16) 0.0193(14) 0.0026(12) 0.0081(12) 0.0021(12)
C10 0.0327(17) 0.0326(18) 0.0190(15) 0.0015(13) 0.0104(13) 0.0029(14)
C11 0.042(2) 0.050(2) 0.0296(18) 0.0051(16) 0.0180(16) 0.0074(18)
C12 0.049(2) 0.040(2) 0.0275(17) 0.0064(15) 0.0151(16) -0.0063(17)
C13 0.0381(19) 0.0390(19) 0.0201(15) 0.0011(14) 0.0072(14) 0.0020(16)
C14 0.0192(14) 0.0252(15) 0.0143(13) -0.0007(12) 0.0039(11) -0.0031(12)
C15 0.0255(17) 0.0262(17) 0.0270(16) 0.0050(13) 0.0061(14) 0.0003(13)
C16 0.0332(18) 0.0322(18) 0.0346(18) -0.0026(14) 0.0123(15) -0.0119(15)
C17 0.0227(16) 0.047(2) 0.0327(17) -0.0088(16) 0.0113(14) -0.0070(15)
C18 0.0245(17) 0.0363(19) 0.0350(18) -0.0049(15) 0.0069(15) 0.0032(14)
C19 0.0290(17) 0.0261(16) 0.0256(16) 0.0004(13) 0.0069(14) -0.0005(13)
C20 0.0214(15) 0.0225(15) 0.0172(13) 0.0029(12) 0.0020(12) -0.0017(12)
C21 0.0267(17) 0.048(2) 0.0260(17) -0.0013(15) 0.0092(14) 0.0016(15)
C22 0.0198(16) 0.048(2) 0.0319(17) -0.0011(15) -0.0013(14) 0.0050(15)
C23 0.0325(19) 0.0316(18) 0.0225(16) 0.0053(13) -0.0026(14) -0.0026(14)
C24 0.0357(19) 0.0379(19) 0.0189(15) 0.0004(14) 0.0064(14) -0.0054(15)
C25 0.0251(16) 0.0329(17) 0.0225(15) 0.0022(14) 0.0050(13) -0.0008(14)

loop_
_atom_type_symbol
_atom_type_description
_atom_type_scat_dispersion_real
_atom_type_scat_dispersion_imag
_atom_type_scat_source
C C 0.0033 0.0016 'International Tables Vol C Tables 4.2.6.8 and 6.1.1.4'
H H 0.0000 0.0000 'International Tables Vol C Tables 4.2.6.8 and 6.1.1.4'
O O 0.0106 0.0060 'International Tables Vol C Tables 4.2.6.8 and 6.1.1.4'
Al Al 0.0645 0.0514 'International Tables Vol C Tables 4.2.6.8 and 6.1.1.4'
P P 0.1023 0.0942 'International Tables Vol C Tables 4.2.6.8 and 6.1.1.4'

loop_
_geom_angle_atom_site_label_1
_geom_angle_atom_site_label_2
_geom_angle_atom_site_label_3
_geom_angle
C4 P C20 107.34(13)
C4 P C14 109.10(13)
C20 P C14 106.08(13)
C4 P Al 90.30(9)
C20 P Al 127.79(10)
C14 P Al 113.81(10)
O Al C1 113.68(13)
O Al C2 112.05(14)
C1 Al C2 121.37(15)
O Al P 81.42(7)
C1 Al P 112.75(11)
C2 Al P 108.51(12)
C3 O Al 119.19(17)
Al C1 H1A 109.5
Al C1 H1B 109.5
H1A C1 H1B 109.5
Al C1 H1C 109.5
H1A C1 H1C 109.5
H1B C1 H1C 109.5
Al C2 H2A 109.5
Al C2 H2B 109.5
H2A C2 H2B 109.5
Al C2 H2C 109.5
H2A C2 H2C 109.5
H2B C2 H2C 109.5
O C3 C9 121.8(2)
O C3 C4 118.7(2)
C9 C3 C4 119.5(3)
C5 C4 C3 121.1(3)
C5 C4 P 125.1(2)
C3 C4 P 113.6(2)
C6 C5 C4 120.5(3)
C6 C5 H5 119.8
C4 C5 H5 119.8
C5 C6 C8 117.9(3)
C5 C6 C7 122.0(3)
C8 C6 C7 120.2(3)
C6 C7 H7A 109.5
C6 C7 H7B 109.5
H7A C7 H7B 109.5
C6 C7 H7C 109.5
H7A C7 H7C 109.5
H7B C7 H7C 109.5
C9 C8 C6 124.3(3)
C9 C8 H8 117.8
C6 C8 H8 117.8
C8 C9 C3 116.8(2)
C8 C9 C10 121.6(3)
C3 C9 C10 121.5(3)
C12 C10 C9 112.0(2)
C12 C10 C11 108.2(3)
C9 C10 C11 109.1(2)
C12 C10 C13 106.7(2)
C9 C10 C13 111.1(3)
C11 C10 C13 109.6(3)
C10 C11 H11A 109.5
C10 C11 H11B 109.5
H11A C11 H11B 109.5
C10 C11 H11C 109.5
H11A C11 H11C 109.5
H11B C11 H11C 109.5
C10 C12 H12A 109.5
C10 C12 H12B 109.5
H12A C12 H12B 109.5
C10 C12 H12C 109.5
H12A C12 H12C 109.5
H12B C12 H12C 109.5
C10 C13 H13A 109.5
C10 C13 H13B 109.5
H13A C13 H13B 109.5
C10 C13 H13C 109.5
H13A C13 H13C 109.5
H13B C13 H13C 109.5
C19 C14 C15 119.6(3)
C19 C14 P 123.6(2)
C15 C14 P 116.8(2)
C14 C15 C16 120.2(3)
C14 C15 H15 119.9
C16 C15 H15 119.9
C17 C16 C15 119.3(3)
C17 C16 H16 120.4
C15 C16 H16 120.4
C18 C17 C16 121.3(3)
C18 C17 H17 119.4
C16 C17 H17 119.4
C17 C18 C19 119.7(3)
C17 C18 H18 120.2
C19 C18 H18 120.2
C14 C19 C18 119.9(3)
C14 C19 H19 120.0
C18 C19 H19 120.0
C21 C20 C25 119.4(3)
C21 C20 P 118.7(2)
C25 C20 P 121.8(2)
C20 C21 C22 120.2(3)
C20 C21 H21 119.9
C22 C21 H21 119.9
C23 C22 C21 119.7(3)
C23 C22 H22 120.1
C21 C22 H22 120.1
C22 C23 C24 121.0(3)
C22 C23 H23 119.5
C24 C23 H23 119.5
C23 C24 C25 119.3(3)
C23 C24 H24 120.3
C25 C24 H24 120.3
C24 C25 C20 120.3(3)
C24 C25 H25 119.9
C20 C25 H25 119.9

loop_
_geom_bond_atom_site_label_1
_geom_bond_atom_site_label_2
_geom_bond_distance
P C4 1.804(3)
P C20 1.816(3)
P C14 1.820(3)
P Al 2.4688(12)
Al O 1.791(2)
Al C1 1.948(3)
Al C2 1.949(3)
O C3 1.353(3)
C1 H1A 0.9800
C1 H1B 0.9800
C1 H1C 0.9800
C2 H2A 0.9800
C2 H2B 0.9800
C2 H2C 0.9800
C3 C9 1.415(4)
C3 C4 1.415(4)
C4 C5 1.393(4)
C5 C6 1.380(4)
C5 H5 0.9500
C6 C8 1.398(4)
C6 C7 1.516(4)
C7 H7A 0.9800
C7 H7B 0.9800
C7 H7C 0.9800
C8 C9 1.395(4)
C8 H8 0.9500
C9 C10 1.531(4)
C10 C12 1.530(4)
C10 C11 1.534(4)
C10 C13 1.545(4)
C11 H11A 0.9800
C11 H11B 0.9800
C11 H11C 0.9800
C12 H12A 0.9800
C12 H12B 0.9800
C12 H12C 0.9800
C13 H13A 0.9800
C13 H13B 0.9800
C13 H13C 0.9800
C14 C19 1.384(4)
C14 C15 1.392(4)
C15 C16 1.394(4)
C15 H15 0.9500
C16 C17 1.373(5)
C16 H16 0.9500
C17 C18 1.373(5)
C17 H17 0.9500
C18 C19 1.397(4)
C18 H18 0.9500
C19 H19 0.9500
C20 C21 1.384(4)
C20 C25 1.393(4)
C21 C22 1.392(4)
C21 H21 0.9500
C22 C23 1.374(5)
C22 H22 0.9500
C23 C24 1.380(4)
C23 H23 0.9500
C24 C25 1.392(4)
C24 H24 0.9500
C25 H25 0.9500

loop_
_geom_torsion_atom_site_label_1
_geom_torsion_atom_site_label_2
_geom_torsion_atom_site_label_3
_geom_torsion_atom_site_label_4
_geom_torsion
C4 P Al O 28.63(11)
C20 P Al O 141.03(14)
C14 P Al O -82.47(13)
C4 P Al C1 140.79(14)
C20 P Al C1 -106.80(16)
C14 P Al C1 29.69(15)
C4 P Al C2 -81.85(15)
C20 P Al C2 30.55(18)
C14 P Al C2 167.05(15)
C1 Al O C3 -151.5(2)
C2 Al O C3 66.2(2)
P Al O C3 -40.38(19)
Al O C3 C9 -139.7(2)
Al O C3 C4 38.7(3)
O C3 C4 C5 -178.1(3)
C9 C3 C4 C5 0.3(4)
O C3 C4 P -3.7(3)
C9 C3 C4 P 174.6(2)
C20 P C4 C5 24.9(3)
C14 P C4 C5 -89.7(3)
Al P C4 C5 154.9(2)
C20 P C4 C3 -149.2(2)
C14 P C4 C3 96.3(2)
Al P C4 C3 -19.1(2)
C3 C4 C5 C6 -0.1(4)
P C4 C5 C6 -173.7(2)
C4 C5 C6 C8 -0.5(4)
C4 C5 C6 C7 177.3(3)
C5 C6 C8 C9 0.9(5)
C7 C6 C8 C9 -176.9(3)
C6 C8 C9 C3 -0.7(4)
C6 C8 C9 C10 174.6(3)
O C3 C9 C8 178.4(3)
C4 C3 C9 C8 0.1(4)
O C3 C9 C10 3.0(4)
C4 C3 C9 C10 -175.3(3)
C8 C9 C10 C12 7.9(4)
C3 C9 C10 C12 -177.0(3)
C8 C9 C10 C11 -111.9(3)
C3 C9 C10 C11 63.2(4)
C8 C9 C10 C13 127.1(3)
C3 C9 C10 C13 -57.8(4)
C4 P C14 C19 12.5(3)
C20 P C14 C19 -102.8(3)
Al P C14 C19 111.6(2)
C4 P C14 C15 -165.1(2)
C20 P C14 C15 79.6(2)
Al P C14 C15 -66.0(2)
C19 C14 C15 C16 0.3(4)
P C14 C15 C16 178.0(2)
C14 C15 C16 C17 -1.3(5)
C15 C16 C17 C18 1.6(5)
C16 C17 C18 C19 -0.8(5)
C15 C14 C19 C18 0.4(4)
P C14 C19 C18 -177.1(2)
C17 C18 C19 C14 -0.2(5)
C4 P C20 C21 76.9(3)
C14 P C20 C21 -166.6(2)
Al P C20 C21 -27.5(3)
C4 P C20 C25 -105.3(3)
C14 P C20 C25 11.3(3)
Al P C20 C25 150.3(2)
C25 C20 C21 C22 1.0(5)
P C20 C21 C22 178.9(3)
C20 C21 C22 C23 -0.6(5)
C21 C22 C23 C24 0.1(5)
C22 C23 C24 C25 0.0(5)
C23 C24 C25 C20 0.4(5)
C21 C20 C25 C24 -0.9(5)
P C20 C25 C24 -178.7(2)
